data_7708842
loop_
_publ_author_name
'Xie, Feng-Yang'
'Yang, Qi'
'Wang, Jia-Si'
'Yu, Hong-Yi'
'Li, Yue'
'Ruan, Wen-Juan'

_publ_section_title
;
 Benzotrithiophene-based MOFs: interchromophoric interactions affected
 Ln(iii) crystallization selectivity and optoelectronic properties
;
_journal_name_full 'Dalton Transactions'
_journal_paper_doi 10.1039/D1DT02515E
_journal_year 2021
_chemical_formula_moiety 'C72 H36 Er6 O42 S15, 4(C2 H6 O S), 4(H2O)'
_chemical_formula_sum 'C80 H78 Er6 O50 S19'
_chemical_formula_weight 3452.15
_space_group_crystal_system monoclinic
_space_group_IT_number 12
_space_group_name_Hall '-I 2y'
_space_group_name_H-M_alt 'I 1 2/m 1'
_atom_sites_solution_hydrogens geom
_audit_creation_date 2021-10-11
_audit_creation_method
;
Olex2 1.3
(compiled 2020.11.12 svn.r5f609507 for OlexSys, GUI svn.r6408)
;
_audit_update_record
;
2021-10-25 deposited with the CCDC.	2021-11-01 downloaded from the CCDC.
;
_cell_angle_alpha 90
_cell_angle_beta 115.635(3)
_cell_angle_gamma 90
_cell_formula_units_Z 2
_cell_length_a 15.0482(4)
_cell_length_b 28.3988(5)
_cell_length_c 17.0500(5)
_cell_measurement_reflns_used 18883
_cell_measurement_temperature 99.99(10)
_cell_measurement_theta_max 30.5120
_cell_measurement_theta_min 3.6960
_cell_volume 6569.1(3)
_computing_cell_refinement 'CrysAlisPro 1.171.40.84a (Rigaku OD, 2020)'
_computing_data_collection 'CrysAlisPro 1.171.40.84a (Rigaku OD, 2020)'
_computing_data_reduction 'CrysAlisPro 1.171.40.84a (Rigaku OD, 2020)'
_computing_molecular_graphics 'Olex2 1.3 (Dolomanov et al., 2009)'
_computing_publication_material 'Olex2 1.3 (Dolomanov et al., 2009)'
_computing_structure_refinement 'SHELXL 2018/3 (Sheldrick, 2015)'
_computing_structure_solution 'SHELXT 2014/5 (Sheldrick, 2014)'
_diffrn_ambient_environment N~2~
_diffrn_ambient_temperature 99.99(10)
_diffrn_detector 'Hybrid Pixel Array Detector'
_diffrn_detector_area_resol_mean 10.0000
_diffrn_measured_fraction_theta_full 0.990
_diffrn_measured_fraction_theta_max 0.990
_diffrn_measurement_details
;
List of Runs (angles in degrees, time in seconds):

  # Type    Start    End  Width  t~exp~   \w     \q     \k     \f   Frames
#--------------------------------------------------------------------------
  1  \w    -19.00  26.00   0.50    1.58    --   -1.10 -82.00   0.00   90
  2  \w    -76.00 -15.00   0.50    1.58    --    1.10 -38.00   0.00  122
  3  \w     -1.00  65.00   0.50    1.58    --    1.10  38.00 150.00  132
;
_diffrn_measurement_device 'four-circle diffractometer'
_diffrn_measurement_device_type 'XtaLAB AFC12 (RINC): Kappa single'
_diffrn_measurement_method '\w scans'
_diffrn_orient_matrix_type 'CrysAlisPro convention (1999,Acta A55,543-557)'
_diffrn_orient_matrix_UB_11 -0.0302419000
_diffrn_orient_matrix_UB_12 0.0184741000
_diffrn_orient_matrix_UB_13 0.0028768000
_diffrn_orient_matrix_UB_21 -0.0185170000
_diffrn_orient_matrix_UB_22 -0.0152397000
_diffrn_orient_matrix_UB_23 0.0223898000
_diffrn_orient_matrix_UB_31 0.0383775000
_diffrn_orient_matrix_UB_32 0.0071479000
_diffrn_orient_matrix_UB_33 0.0402348000
_diffrn_radiation_monochromator mirror
_diffrn_radiation_probe x-ray
_diffrn_radiation_type 'Mo K\a'
_diffrn_radiation_wavelength 0.71073
_diffrn_reflns_av_R_equivalents 0.0226
_diffrn_reflns_av_unetI/netI 0.0275
_diffrn_reflns_Laue_measured_fraction_full 0.990
_diffrn_reflns_Laue_measured_fraction_max 0.990
_diffrn_reflns_limit_h_max 17
_diffrn_reflns_limit_h_min -17
_diffrn_reflns_limit_k_max 33
_diffrn_reflns_limit_k_min -33
_diffrn_reflns_limit_l_max 17
_diffrn_reflns_limit_l_min -20
_diffrn_reflns_number 16669
_diffrn_reflns_point_group_measured_fraction_full 0.990
_diffrn_reflns_point_group_measured_fraction_max 0.990
_diffrn_reflns_theta_full 24.999
_diffrn_reflns_theta_max 24.999
_diffrn_reflns_theta_min 3.738
_diffrn_source 'Rotating-anode X-ray tube (dual wavelength)'
_diffrn_source_type 'Rigaku (Mo) X-ray DW Source'
_exptl_absorpt_coefficient_mu 4.168
_exptl_absorpt_correction_T_max 1.00000
_exptl_absorpt_correction_T_min 0.67716
_exptl_absorpt_correction_type multi-scan
_exptl_absorpt_process_details
;
CrysAlisPro 1.171.40.84a (Rigaku Oxford Diffraction, 2020)
Empirical absorption correction using spherical harmonics,
implemented in SCALE3 ABSPACK scaling algorithm.
;
_exptl_crystal_colour 'light purple'
_exptl_crystal_density_diffrn 1.745
_exptl_crystal_description block
_exptl_crystal_F_000 2902
_exptl_crystal_size_max 0.15
_exptl_crystal_size_mid 0.14
_exptl_crystal_size_min 0.14
_platon_squeeze_details
;
TITL er_a.res in I2/m
CELL   15.0482   28.3988   17.0500     90.00    115.64     90.00
SPGR I2/m
# Solvent Accessible Volume =      2031
# Electrons Found in S.A.V. =       488
# Note: Atoms in Void are Labelled as Cxxx and Qxxx for all Others
Q101 0.747 0.659 0.146 !       8.20 eA-3
C102 0.500 0.125 0.006 !       5.92 eA-3
Q103 0.236 0.025 0.473 !       2.81 eA-3
Q104 0.328 0.552 0.019 !       2.64 eA-3
C105 1.000 0.141-0.003 !       2.31 eA-3
Q106 0.355 0.476 0.019 !       2.28 eA-3
Q107 0.690 0.681 0.124 !       2.16 eA-3
C108 0.189 1.001 0.234 !       2.07 eA-3
Q109 0.905 0.483 0.095 !       2.04 eA-3
Q110 0.532 0.980 0.218 !       1.93 eA-3
C111 0.467 0.950 0.146 !       1.86 eA-3
C112 0.489 0.153 0.065 !       1.84 eA-3
C113 0.511 0.822 0.028 !       1.80 eA-3
Q114 0.737 0.296 0.143 !       1.73 eA-3
C115 0.397 0.998 0.156 !       1.70 eA-3
Q116 0.842 0.113 0.217 !       1.70 eA-3
C117 0.460 1.004 0.109 !       1.67 eA-3
C118 0.413 1.002 0.125 !       1.65 eA-3
Q119 0.665 0.712 0.143 !       1.53 eA-3
C120 0.032 0.100 0.069 !       1.53 eA-3
C121 0.988 0.913 0.010 !       1.44 eA-3
C122 0.588 1.000 0.156 !       1.39 eA-3
C123 1.000 0.109-0.001 !       1.34 eA-3
Q124 0.750 0.311 0.182 !       1.31 eA-3
C125 0.748 0.498 0.234 !       1.31 eA-3
C126 0.442 0.090 0.003 !       1.30 eA-3
C127 0.361 1.002 0.063 !       1.28 eA-3
C128 0.388 0.569 0.444 !       1.28 eA-3
Q129 0.769 0.061 0.187 !       1.19 eA-3
Q130 0.673 0.604 0.345 !       1.19 eA-3
C131 0.397 0.960 0.119 !       1.16 eA-3
Q132 0.666 0.506 0.141 !       1.15 eA-3
Q133 0.129 0.445 0.032 !       1.12 eA-3
C134 0.125 0.044 0.168 !       1.11 eA-3
Q135 0.551 0.013 0.282 !       1.11 eA-3
Q136 0.405 0.502 0.187 !       1.10 eA-3
Q137 0.628 0.301 0.185 !       1.04 eA-3
C138 0.412 0.505 0.250 !       1.02 eA-3
Q139 0.883 0.446 0.158 !       1.02 eA-3
C140 0.410 1.006 0.062 !       1.01 eA-3
Q141 0.449 0.448 0.092 !       0.99 eA-3
C142 0.419 0.463 0.304 !       0.97 eA-3
Q143 0.081 0.531 0.051 !       0.97 eA-3
Q144 0.347 0.499 0.078 !       0.97 eA-3
Q145 0.609 0.853 0.090 !       0.94 eA-3
C146 0.500 0.086 0.010 !       0.94 eA-3
C147 0.347 0.511 0.347 !       0.93 eA-3
C148 0.076 1.003 0.156 !       0.93 eA-3
Q149 0.738 0.860 0.121 !       0.92 eA-3
Q150 0.834 0.428 0.075 !       0.89 eA-3
Q151 0.882 0.599 0.153 !       0.85 eA-3
C152 0.338 0.961 0.018 !       0.85 eA-3
Q153 0.665 0.359 0.106 !       0.84 eA-3
C154 0.428 0.879 0.032 !       0.83 eA-3
Q155 0.128 0.428 0.121 !       0.83 eA-3
C156 0.319 0.968 0.125 !       0.82 eA-3
C157 0.288 0.999 0.094 !       0.82 eA-3
C158 0.196 0.476 0.452 !       0.82 eA-3
Q159 0.630 0.467 0.060 !       0.81 eA-3
Q160 0.098 0.543 0.077 !       0.81 eA-3
Q161 0.720 0.127 0.173 !       0.80 eA-3
Q162 0.334 0.499 0.109 !       0.80 eA-3
Q163 0.070 0.538 0.125 !       0.80 eA-3
C164 0.070 0.064 0.001 !       0.79 eA-3
C165 0.044 0.054 0.167 !       0.79 eA-3
Q166 0.814 0.463 0.113 !       0.78 eA-3
C167 0.084 0.057 0.117 !       0.77 eA-3
Q168 0.667 0.115 0.333 !       0.75 eA-3
Q169 0.018 0.445 0.158 !       0.75 eA-3
Q170 0.853 0.855 0.111 !       0.74 eA-3
C171 0.133 0.499 0.484 !       0.73 eA-3
C172 0.275 0.018 0.156 !       0.73 eA-3
Q173 0.893 0.634 0.206 !       0.73 eA-3
C174 0.019 0.912 0.167 !       0.72 eA-3
C175 0.606 1.004 0.219 !       0.72 eA-3
C176 0.518 0.584 0.646 !       0.72 eA-3
C177 0.045 0.057 0.134 !       0.72 eA-3
C178 0.530 0.561 0.438 !       0.70 eA-3
Q179 0.439 0.341 0.201 !       0.68 eA-3
Q180 0.044 0.564 0.110 !       0.67 eA-3
C181 0.376 0.052 0.031 !       0.67 eA-3
C182 0.776 0.471 0.485 !       0.67 eA-3
Q183 0.793 0.282 0.171 !       0.67 eA-3
Q184 0.871 0.766 0.378 !       0.64 eA-3
Q185 0.767 0.044 0.250 !       0.64 eA-3
Q186 0.829 0.421 0.138 !       0.62 eA-3
C187 0.530 0.129 0.125 !       0.61 eA-3
Q188 0.700 0.131 0.312 !       0.60 eA-3
Q189 0.339 0.028 0.202 !       0.58 eA-3
Q190 0.364 0.049 0.139 !       0.58 eA-3
Q191 0.253 0.405 0.153 !       0.57 eA-3
Q192 0.713 0.323 0.079 !       0.57 eA-3
Q193 0.857 0.998 0.125 !       0.56 eA-3
C194 0.729 0.028 0.048 !       0.56 eA-3
C195 0.298 0.462 0.462 !       0.56 eA-3
Q196 0.989 0.537 0.128 !       0.56 eA-3
C197 0.213 0.969 0.194 !       0.55 eA-3
Q198 0.829 0.666 0.155 !       0.55 eA-3
Q199 0.220 0.133 0.314 !       0.54 eA-3
;
_refine_diff_density_max 6.186
_refine_diff_density_min -2.010
_refine_diff_density_rms 0.166
_refine_ls_extinction_method none
_refine_ls_goodness_of_fit_ref 1.045
_refine_ls_hydrogen_treatment constr
_refine_ls_matrix_type full
_refine_ls_number_parameters 457
_refine_ls_number_reflns 5869
_refine_ls_number_restraints 595
_refine_ls_restrained_S_all 1.032
_refine_ls_R_factor_all 0.0556
_refine_ls_R_factor_gt 0.0525
_refine_ls_shift/su_max 0.002
_refine_ls_shift/su_mean 0.000
_refine_ls_structure_factor_coef Fsqd
_refine_ls_weighting_details 'w=1/[\s^2^(Fo^2^)+(0.0515P)^2^+167.0269P] where P=(Fo^2^+2Fc^2^)/3'
_refine_ls_weighting_scheme calc
_refine_ls_wR_factor_gt 0.1283
_refine_ls_wR_factor_ref 0.1308
_reflns_Friedel_coverage 0.000
_reflns_number_gt 5446
_reflns_number_total 5869
_reflns_threshold_expression 'I > 2\s(I)'
_cod_data_source_file d1dt02515e2.cif
_cod_data_source_block er_sq
_cod_database_code 7708842
_shelx_shelxl_version_number 2018/3
_shelx_space_group_comment
;
The symmetry employed for this shelxl refinement is uniquely defined
by the following loop, which should always be used as a source of
symmetry information in preference to the above space-group names.
They are only intended as comments.
;
_reflns_odcompleteness_completeness 98.89
_reflns_odcompleteness_iscentric 1
_reflns_odcompleteness_theta 26.32
_olex2_refinement_description
;
1. Restrained distances
 S5-C19 = S5-C18
 1.8 with sigma of 0.02
 S4-C20
 1.8 with sigma of 0.02
 S3A-C2 \\sim S3A-C2A
 with sigma of 0.02
 O1-C14 \\sim O1A-C14A
 with sigma of 0.04
 C13A-C15 \\sim C13A-C15A
 with sigma of 0.04
 S3-C2 \\sim S3-C2A
 with sigma of 0.02
 O6-C2 \\sim O6A-C2A
 with sigma of 0.04
 O1-C15 \\sim O1A-C15A
 with sigma of 0.02
 Er1-O10 \\sim Er1-O10A
 with sigma of 0.02
 O2-C15 \\sim O2A-C15A
 with sigma of 0.02
 S1A-C14 \\sim S1A-C14A
 with sigma of 0.02
 Er1-O8 \\sim Er1-O8A
 with sigma of 0.02
 Er2-O5 \\sim Er2-O5A
 with sigma of 0.02
 C3A-C1 \\sim C3A-C1A
 with sigma of 0.04
 S1-C15 \\sim S1-C15A
 with sigma of 0.04
 Er1-O2 \\sim Er1-O2A
 with sigma of 0.02
 S3-C1 \\sim S3-C1A
 with sigma of 0.04
 O5-O6 \\sim O5A-O6A
 with sigma of 0.04
 S1A-C15 \\sim S1A-C15A
 with sigma of 0.04
 S1-C14 \\sim S1-C14A
 with sigma of 0.02
 S3A-C1 \\sim S3A-C1A
 with sigma of 0.04
 O8-C17 \\sim O8A-C17A
 with sigma of 0.02
 O1-O2 \\sim O1A-O2A
 with sigma of 0.04
 O9-C17 \\sim O9A-C17A
 with sigma of 0.02
 O2-C14 \\sim O2A-C14A
 with sigma of 0.04
 C13A-C14 \\sim C13A-C14A
 with sigma of 0.02
 O5-C2 \\sim O5A-C2A
 with sigma of 0.04
 C13-C14 \\sim C13-C14A
 with sigma of 0.02
 O8-O9 \\sim O8A-O9A
 with sigma of 0.04
 C3A-C2 \\sim C3A-C2A
 with sigma of 0.02
 C3-C2 \\sim C3-C2A
 with sigma of 0.02
 C13-C15 \\sim C13-C15A
 with sigma of 0.04
 C14-C15 \\sim C14A-C15A
 with sigma of 0.02
 C3-C1 \\sim C3-C1A
 with sigma of 0.04
 C2-C1 \\sim C2A-C1A
 with sigma of 0.02
 S5-O10 \\sim S5-O10A
 with sigma of 0.02
 O5-C1 \\sim O5A-C1A
 with sigma of 0.02
 Er1-C15 \\sim Er1-C15A
 with sigma of 0.04
 O6-C1 \\sim O6A-C1A
 with sigma of 0.02
 Er1-C17 \\sim Er1-C17A
 with sigma of 0.04
 Er2-C1 \\sim Er2-C1A
 with sigma of 0.04
2. Restrained planarity
 S1, C13, C7, C14, C15, C6, C8, C9, C4, C5
 with sigma of 0.1
3. Uiso/Uaniso restraints and constraints
S5 \\sim O10 \\sim C18 \\sim C19: within 3.8A with sigma of 0.01 and sigma for
terminal atoms of 0.02 within 3.8A
C20 \\sim S4 \\sim O11: within 3.8A with sigma of 0.01 and sigma for terminal
atoms of 0.02 within 3.8A
Uanis(S4) \\sim Ueq, Uanis(O11) \\sim Ueq, Uanis(C20) \\sim Ueq: with sigma of
0.01 and sigma for terminal atoms of 0.02
Uanis(C18) \\sim Ueq, Uanis(O8) \\sim Ueq, Uanis(O9) \\sim Ueq, Uanis(C13)
\\sim Ueq: with sigma of 0.01 and sigma for terminal atoms of 0.02
Uanis(C13A) \\sim Ueq, Uanis(C10) \\sim Ueq: with sigma of 0.02 and sigma for
terminal atoms of 0.04
Uanis(O2) \\sim Ueq, Uanis(O2A) \\sim Ueq: with sigma of 0.01 and sigma for
terminal atoms of 0.01
Uanis(C14) \\sim Ueq, Uanis(C14A) \\sim Ueq: with sigma of 0.005 and sigma for
terminal atoms of 0.005
Uanis(O1) = Uanis(O1A)
Uanis(C15) = Uanis(C15A)
Uanis(O2) = Uanis(O2A)
Uanis(O5) = Uanis(O5A)
Uanis(O6) = Uanis(O6A)
Uanis(C14) = Uanis(C14A)
Uanis(O10) = Uanis(O10A)
Uanis(O11A) = Uanis(O11)
4. Rigid body (RIGU) restrains
 All non-hydrogen atoms
 with sigma for 1-2 distances of 0.001 and sigma for 1-3 distances of 0.001
5. Others
 Sof(S1A)=Sof(S2A)=Sof(S3A)=Sof(C13A)=Sof(H13A)=Sof(C10A)=Sof(H10A)=Sof(C3A)=
 Sof(H3A)=Sof(O1A)=Sof(O2A)=Sof(C15A)=Sof(O5A)=Sof(O6A)=Sof(C2A)=Sof(C1A)=
 Sof(C14A)=1-FVAR(1)
 Sof(S1)=Sof(S2)=Sof(S3)=Sof(O1)=Sof(O2)=Sof(O5)=Sof(O6)=Sof(C13)=Sof(H13)=
 Sof(C10)=Sof(H10)=Sof(C3)=Sof(H3)=Sof(C14)=Sof(C15)=Sof(C2)=Sof(C1)=FVAR(1)
 Fixed Sof: S5(0.5) S4(0.25) O8(0.5) O9(0.5) O10(0.5) O11(0.25) H16(0.25)
 C17(0.5) H17(0.5) C18(0.5) H18A(0.5) H18B(0.5) H18C(0.5) C19(0.5) H19A(0.5)
 H19B(0.5) H19C(0.5) C20(0.5) H20A(0.5) H20B(0.5) H20C(0.5) O8A(0.5) O9A(0.5)
 C17A(0.5) H17A(0.5) O10A(0.5) O11A(0.25)
6.a Aromatic/amide H refined with riding coordinates:
 C13A(H13A), C13(H13), C10A(H10A), C10(H10), C3A(H3A), C3(H3), C16(H16),
 C17(H17), C17A(H17A)
6.b Idealised Me refined as rotating group:
 C18(H18A,H18B,H18C), C19(H19A,H19B,H19C), C20(H20A,H20B,H20C)
;
_platon_squeeze_void_probe_radius 1.20
_olex2_submission_special_instructions 'No special instructions were received'
_oxdiff_exptl_absorpt_empirical_details
;
Empirical correction (ABSPACK) includes:
- Absorption correction using spherical harmonics
- Frame scaling
;
_oxdiff_exptl_absorpt_empirical_full_max 1.558
_oxdiff_exptl_absorpt_empirical_full_min 0.747

loop_
_space_group_symop_operation_xyz
'x, y, z'
'-x, y, -z'
'x+1/2, y+1/2, z+1/2'
'-x+1/2, y+1/2, -z+1/2'
'-x, -y, -z'
'x, -y, z'
'-x+1/2, -y+1/2, -z+1/2'
'x+1/2, -y+1/2, z+1/2'

loop_
_atom_site_label
_atom_site_type_symbol
_atom_site_fract_x
_atom_site_fract_y
_atom_site_fract_z
_atom_site_U_iso_or_equiv
_atom_site_adp_type
_atom_site_occupancy
_atom_site_site_symmetry_order
_atom_site_calc_flag
_atom_site_refinement_flags_posn
_atom_site_refinement_flags_adp
_atom_site_refinement_flags_occupancy
_atom_site_disorder_assembly
_atom_site_disorder_group
Er1 Er 0.78342(3) 0.18275(2) 0.35888(2) 0.03920(14) Uani 1 1 d D . . . .
Er2 Er -0.09638(3) 0.500000 0.05772(3) 0.03217(15) Uani 1 2 d DS T P . .
S1A S 0.4429(4) 0.31660(18) 0.1821(3) 0.0405(12) Uani 0.554(6) 1 d . . P A 2
S1 S 0.4962(4) 0.2401(2) 0.3244(3) 0.0335(13) Uani 0.446(6) 1 d . . P A 1
S2A S 0.3729(3) 0.22935(14) 0.4313(2) 0.0231(9) Uani 0.554(6) 1 d . . P A 2
S2 S 0.1979(4) 0.2993(2) 0.3936(3) 0.0351(13) Uani 0.446(6) 1 d . . P A 1
S3A S 0.1381(4) 0.37169(19) 0.2472(4) 0.0409(12) Uani 0.554(6) 1 d . . P A 2
S3 S 0.2624(6) 0.3814(2) 0.1389(4) 0.0524(17) Uani 0.446(6) 1 d . . P A 1
S5 S 0.7531(5) 0.1189(2) 0.1744(4) 0.0704(15) Uani 0.5 1 d D U P A 1
S4 S -0.3533(9) 0.500000 -0.0170(9) 0.121(4) Uani 0.5 2 d DS TU P B 1
O1 O 0.617(3) 0.2696(18) 0.168(2) 0.043(3) Uani 0.446(6) 1 d D . P A 1
O2 O 0.6472(13) 0.2163(8) 0.2709(17) 0.041(2) Uani 0.446(6) 1 d D U P A 1
O4 O 0.2905(4) 0.18637(19) 0.5431(3) 0.0377(12) Uani 1 1 d . . . . .
O3 O 0.1866(4) 0.2430(2) 0.5359(3) 0.0362(12) Uani 1 1 d . . . . .
O5 O 0.0410(11) 0.4496(6) 0.1159(11) 0.041(2) Uani 0.446(6) 1 d D . P A 1
O6 O 0.1300(13) 0.4462(6) 0.0388(10) 0.044(2) Uani 0.446(6) 1 d D . P A 1
O7 O 0.9201(5) 0.1465(2) 0.4579(4) 0.0527(14) Uani 1 1 d . . . . .
O8 O 0.7279(11) 0.1089(4) 0.3503(11) 0.049(3) Uani 0.5 1 d D U P A 1
O9 O 0.6803(10) 0.0430(5) 0.3895(10) 0.042(3) Uani 0.5 1 d D U P A 1
O10 O 0.806(2) 0.1477(8) 0.2485(13) 0.058(2) Uani 0.5 1 d D U P A 1
O11 O -0.267(2) 0.500000 -0.035(2) 0.094(5) Uani 0.5 2 d S TU P B 1
C13A C 0.4875(15) 0.2557(7) 0.3028(13) 0.035(3) Uani 0.554(6) 1 d . U P A 2
H13A H 0.523008 0.232626 0.342747 0.042 Uiso 0.554(6) 1 calc R U P A 2
C13 C 0.4498(18) 0.3034(8) 0.2035(15) 0.038(3) Uani 0.446(6) 1 d . U P A 1
H13 H 0.450355 0.321331 0.158056 0.046 Uiso 0.446(6) 1 calc R U P A 1
C10A C 0.2294(14) 0.2842(7) 0.3993(11) 0.035(3) Uani 0.554(6) 1 d . . P A 2
H10A H 0.174400 0.297656 0.401869 0.043 Uiso 0.554(6) 1 calc R U P A 2
C10 C 0.3429(17) 0.2418(8) 0.4220(13) 0.026(3) Uani 0.446(6) 1 d . U P A 1
H10 H 0.388183 0.217485 0.445768 0.031 Uiso 0.446(6) 1 calc R U P A 1
C3A C 0.2394(16) 0.3792(8) 0.1625(15) 0.049(4) Uani 0.554(6) 1 d . . P A 2
H3A H 0.259932 0.390915 0.122123 0.059 Uiso 0.554(6) 1 calc R U P A 2
C3 C 0.159(2) 0.3764(9) 0.2312(18) 0.034(4) Uani 0.446(6) 1 d . . P A 1
H3 H 0.111202 0.384567 0.249231 0.040 Uiso 0.446(6) 1 calc R U P A 1
C6 C 0.3743(6) 0.3117(3) 0.2396(5) 0.0366(13) Uani 1 1 d . . . . .
C7 C 0.4004(5) 0.2772(2) 0.3040(4) 0.0333(13) Uani 1 1 d . . . . .
C8 C 0.3446(6) 0.2729(3) 0.3528(4) 0.0327(13) Uani 1 1 d . . . . .
C9 C 0.2655(6) 0.3024(3) 0.3372(5) 0.0347(13) Uani 1 1 d . . . . .
C4 C 0.2394(6) 0.3372(3) 0.2711(5) 0.0398(14) Uani 1 1 d . . . . .
C5 C 0.2936(6) 0.3415(3) 0.2217(5) 0.0398(14) Uani 1 1 d . . . . .
C14 C 0.5152(19) 0.2688(13) 0.241(3) 0.0380(14) Uani 0.446(6) 1 d D U P A 1
C15 C 0.5971(17) 0.2499(9) 0.2246(17) 0.0377(18) Uani 0.446(6) 1 d D . P A 1
C11 C 0.2728(5) 0.2504(3) 0.4485(4) 0.0298(13) Uani 1 1 d . . . . .
C12 C 0.2484(5) 0.2255(3) 0.5123(4) 0.0295(13) Uani 1 1 d . . . . .
C2 C 0.1750(19) 0.3981(8) 0.1595(16) 0.033(4) Uani 0.446(6) 1 d D . P A 1
C1 C 0.1056(13) 0.4352(6) 0.1003(12) 0.033(3) Uani 0.446(6) 1 d D . P A 1
C16 C 1.000000 0.1675(5) 0.500000 0.045(2) Uani 1 2 d S T P . .
H16 H 1.000002 0.200206 0.500000 0.054 Uiso 0.5 2 calc R U P . .
C17 C 0.6789(14) 0.0863(6) 0.3833(14) 0.040(4) Uani 0.5 1 d D . P A 1
H17 H 0.640263 0.103280 0.403628 0.047 Uiso 0.5 1 calc R U P A 1
C18 C 0.821(2) 0.0654(8) 0.2059(19) 0.099(5) Uani 0.5 1 d D U P A 1
H18A H 0.884677 0.071427 0.252545 0.148 Uiso 0.5 1 calc R U P A 1
H18B H 0.828750 0.052483 0.157176 0.148 Uiso 0.5 1 calc R U P A 1
H18C H 0.786090 0.043273 0.224948 0.148 Uiso 0.5 1 calc R U P A 1
C19 C 0.801(2) 0.1357(8) 0.0967(13) 0.081(4) Uani 0.5 1 d D U P A 1
H19A H 0.778294 0.166716 0.074965 0.121 Uiso 0.5 1 calc R U P A 1
H19B H 0.778159 0.113717 0.049200 0.121 Uiso 0.5 1 calc R U P A 1
H19C H 0.871732 0.135404 0.124996 0.121 Uiso 0.5 1 calc R U P A 1
C20 C -0.4270(19) 0.4511(10) -0.081(2) 0.104(6) Uani 0.5 1 d D U P B 1
H20A H -0.432713 0.453124 -0.139025 0.156 Uiso 0.5 1 calc R U P B 1
H20B H -0.491500 0.452501 -0.082322 0.156 Uiso 0.5 1 calc R U P B 1
H20C H -0.395897 0.421983 -0.054929 0.156 Uiso 0.5 1 calc R U P B 1
O1A O 0.597(2) 0.2712(14) 0.1551(17) 0.043(3) Uani 0.554(6) 1 d D . P A 2
O2A O 0.6583(10) 0.2267(6) 0.2747(14) 0.041(2) Uani 0.554(6) 1 d D U P A 2
C15A C 0.5982(15) 0.2560(8) 0.2250(14) 0.0377(18) Uani 0.554(6) 1 d D . P A 2
O8A O 0.6876(11) 0.1192(4) 0.3238(9) 0.049(3) Uani 0.5 1 d D . P A 2
O9A O 0.6339(12) 0.0527(5) 0.3588(12) 0.056(4) Uani 0.5 1 d D . P A 2
C17A C 0.6411(17) 0.0962(6) 0.3566(16) 0.051(6) Uani 0.5 1 d D . P A 2
H17A H 0.608194 0.113581 0.382108 0.061 Uiso 0.5 1 calc R U P A 2
O5A O 0.0263(9) 0.4496(5) 0.1424(8) 0.041(2) Uani 0.554(6) 1 d D . P A 2
O6A O 0.0975(10) 0.4536(5) 0.0540(8) 0.044(2) Uani 0.554(6) 1 d D . P A 2
C2A C 0.1566(17) 0.3973(9) 0.1676(17) 0.047(5) Uani 0.554(6) 1 d D . P A 2
C1A C 0.0876(14) 0.4365(7) 0.1207(12) 0.046(4) Uani 0.554(6) 1 d D . P A 2
C14A C 0.5139(17) 0.2702(11) 0.243(2) 0.0380(14) Uani 0.554(6) 1 d D U P A 2
O10A O 0.798(2) 0.1571(8) 0.2381(13) 0.058(2) Uani 0.5 1 d D . P A 2
O11A O -0.264(3) 0.5264(15) -0.027(3) 0.094(5) Uani 0.25 1 d . . P C 2

loop_
_atom_site_aniso_label
_atom_site_aniso_U_11
_atom_site_aniso_U_22
_atom_site_aniso_U_33
_atom_site_aniso_U_23
_atom_site_aniso_U_13
_atom_site_aniso_U_12
Er1 0.0530(3) 0.0467(2) 0.0346(2) -0.00999(15) 0.03469(18) -0.01795(17)
Er2 0.0200(2) 0.0480(3) 0.0327(3) 0.000 0.01530(19) 0.000
S1A 0.055(2) 0.048(3) 0.024(2) 0.0052(16) 0.0213(18) -0.0167(19)
S1 0.039(2) 0.042(3) 0.029(3) -0.0007(19) 0.023(2) -0.009(2)
S2A 0.0266(19) 0.0292(19) 0.0191(16) 0.0050(13) 0.0152(15) 0.0034(14)
S2 0.043(3) 0.036(3) 0.027(2) 0.0042(19) 0.016(2) 0.005(2)
S3A 0.041(3) 0.030(2) 0.039(3) 0.0141(18) 0.0054(17) -0.0005(19)
S3 0.074(4) 0.040(3) 0.032(3) 0.007(2) 0.012(2) -0.012(3)
S5 0.119(4) 0.054(3) 0.053(3) -0.028(2) 0.051(3) -0.030(3)
S4 0.076(5) 0.179(8) 0.114(6) 0.000 0.048(5) 0.000
O1 0.041(10) 0.065(4) 0.029(6) -0.003(4) 0.020(7) -0.028(6)
O2 0.039(4) 0.056(5) 0.037(3) -0.001(4) 0.025(3) -0.023(4)
O4 0.053(3) 0.042(2) 0.034(3) 0.010(2) 0.035(3) 0.017(2)
O3 0.040(3) 0.045(3) 0.034(3) 0.007(2) 0.026(2) 0.012(2)
O5 0.045(4) 0.039(3) 0.037(6) 0.021(4) 0.014(3) -0.009(3)
O6 0.050(6) 0.042(5) 0.039(4) 0.017(3) 0.017(3) -0.010(4)
O7 0.062(3) 0.047(3) 0.059(3) 0.002(3) 0.036(2) -0.004(2)
O8 0.062(5) 0.055(5) 0.047(6) -0.002(4) 0.039(4) -0.011(4)
O9 0.036(6) 0.044(5) 0.054(7) 0.000(4) 0.027(5) -0.003(4)
O10 0.092(4) 0.057(5) 0.055(3) -0.017(3) 0.059(3) -0.024(4)
O11 0.063(6) 0.142(9) 0.093(7) 0.000 0.048(5) 0.000
C13A 0.044(5) 0.039(7) 0.029(5) 0.005(4) 0.022(5) -0.010(4)
C13 0.049(5) 0.042(6) 0.024(6) -0.004(4) 0.016(4) -0.018(4)
C10A 0.039(6) 0.040(6) 0.028(5) 0.005(5) 0.014(5) 0.003(4)
C10 0.033(6) 0.028(7) 0.019(6) -0.004(4) 0.014(5) -0.003(4)
C3A 0.048(7) 0.049(7) 0.045(9) 0.017(6) 0.015(6) -0.007(5)
C3 0.043(8) 0.025(7) 0.029(7) 0.004(5) 0.011(6) -0.014(6)
C6 0.048(3) 0.038(3) 0.023(3) 0.001(2) 0.015(2) -0.012(2)
C7 0.042(3) 0.038(3) 0.022(3) 0.000(2) 0.016(2) -0.009(2)
C8 0.043(3) 0.035(3) 0.022(3) 0.002(2) 0.016(2) -0.003(2)
C9 0.044(3) 0.034(3) 0.027(3) 0.000(2) 0.015(3) -0.002(2)
C4 0.046(3) 0.037(3) 0.030(3) 0.005(2) 0.011(3) -0.005(2)
C5 0.051(3) 0.037(3) 0.027(3) 0.002(2) 0.012(3) -0.009(2)
C14 0.046(2) 0.046(3) 0.029(3) 0.002(2) 0.0223(19) -0.0167(18)
C15 0.042(3) 0.050(4) 0.027(3) -0.008(3) 0.021(2) -0.025(3)
C11 0.034(3) 0.037(3) 0.022(3) 0.001(2) 0.016(2) 0.003(2)
C12 0.033(3) 0.037(3) 0.025(3) 0.002(2) 0.018(2) 0.006(2)
C2 0.043(7) 0.024(7) 0.025(7) 0.001(5) 0.009(6) -0.017(5)
C1 0.035(5) 0.027(6) 0.029(6) 0.005(5) 0.005(5) -0.022(4)
C16 0.061(4) 0.042(5) 0.048(5) 0.000 0.039(3) 0.000
C17 0.047(9) 0.044(5) 0.039(10) -0.003(5) 0.029(9) -0.005(5)
C18 0.146(10) 0.065(6) 0.086(8) -0.017(6) 0.050(8) -0.001(8)
C19 0.138(10) 0.068(8) 0.048(6) -0.036(6) 0.051(7) -0.014(9)
C20 0.071(8) 0.142(12) 0.113(11) 0.000(9) 0.055(9) -0.003(7)
O1A 0.041(10) 0.065(4) 0.029(6) -0.003(4) 0.020(7) -0.028(6)
O2A 0.039(4) 0.056(5) 0.037(3) -0.001(4) 0.025(3) -0.023(4)
C15A 0.042(3) 0.050(4) 0.027(3) -0.008(3) 0.021(2) -0.025(3)
O8A 0.076(6) 0.047(4) 0.043(7) -0.015(5) 0.042(5) -0.028(6)
O9A 0.064(10) 0.043(5) 0.090(13) 0.000(6) 0.059(10) -0.010(6)
C17A 0.074(14) 0.043(6) 0.057(13) -0.004(6) 0.049(13) -0.014(7)
O5A 0.045(4) 0.039(3) 0.037(6) 0.021(4) 0.014(3) -0.009(3)
O6A 0.050(6) 0.042(5) 0.039(4) 0.017(3) 0.017(3) -0.010(4)
C2A 0.046(8) 0.047(9) 0.042(8) 0.020(7) 0.013(6) -0.007(7)
C1A 0.046(7) 0.050(7) 0.037(6) 0.021(5) 0.014(5) -0.006(6)
C14A 0.046(2) 0.046(3) 0.029(3) 0.002(2) 0.0223(19) -0.0167(18)
O10A 0.092(4) 0.057(5) 0.055(3) -0.017(3) 0.059(3) -0.024(4)
O11A 0.063(6) 0.142(9) 0.093(7) 0.000 0.048(5) 0.000

loop_
_atom_type_symbol
_atom_type_description
_atom_type_scat_dispersion_real
_atom_type_scat_dispersion_imag
_atom_type_scat_source
C C 0.0033 0.0016 'International Tables Vol C Tables 4.2.6.8 and 6.1.1.4'
H H 0.0000 0.0000 'International Tables Vol C Tables 4.2.6.8 and 6.1.1.4'
Er Er -0.2586 4.9576 'International Tables Vol C Tables 4.2.6.8 and 6.1.1.4'
O O 0.0106 0.0060 'International Tables Vol C Tables 4.2.6.8 and 6.1.1.4'
S S 0.1246 0.1234 'International Tables Vol C Tables 4.2.6.8 and 6.1.1.4'

loop_
_geom_angle_atom_site_label_1
_geom_angle_atom_site_label_2
_geom_angle_atom_site_label_3
_geom_angle
_geom_angle_site_symmetry_1
_geom_angle_site_symmetry_3
_geom_angle_publ_flag
O1 Er1 O4 133.2(13) 7_655 2_656 ?
O1 Er1 O3 77.9(13) 7_655 2_656 ?
O1 Er1 O7 87.3(7) 7_655 . ?
O1 Er1 O8 145.9(13) 7_655 . ?
O1 Er1 O10 74.9(15) 7_655 . ?
O1 Er1 C12 105.3(13) 7_655 2_656 ?
O1 Er1 O1A 6.6(11) 7_655 7_655 ?
O2 Er1 O1 96.5(8) . 7_655 ?
O2 Er1 O4 83.0(8) . 2_656 ?
O2 Er1 O3 91.1(8) . 2_656 ?
O2 Er1 O7 175.5(8) . . ?
O2 Er1 O8 98.7(7) . . ?
O2 Er1 O10 93.2(11) . . ?
O2 Er1 C12 85.3(9) . 2_656 ?
O2 Er1 O1A 102.9(8) . 7_655 ?
O4 Er1 C12 27.83(19) 2_656 2_656 ?
O3 Er1 O4 55.37(17) 2_656 2_656 ?
O3 Er1 C12 27.61(19) 2_656 2_656 ?
O7 Er1 O4 92.6(2) . 2_656 ?
O7 Er1 O3 87.1(2) . 2_656 ?
O7 Er1 O10 90.3(8) . . ?
O7 Er1 C12 91.2(2) . 2_656 ?
O7 Er1 O1A 80.7(5) . 7_655 ?
O7 Er1 O10A 96.8(8) . . ?
O8 Er1 O4 79.1(4) . 2_656 ?
O8 Er1 O3 131.9(4) . 2_656 ?
O8 Er1 O7 79.4(4) . . ?
O8 Er1 O10 73.9(7) . . ?
O8 Er1 C12 106.2(4) . 2_656 ?
O8 Er1 O1A 143.7(10) . 7_655 ?
O10 Er1 O4 151.9(7) . 2_656 ?
O10 Er1 O3 152.8(7) . 2_656 ?
O10 Er1 C12 178.5(8) . 2_656 ?
O10 Er1 O1A 76.2(12) . 7_655 ?
O2A Er1 O7 171.9(6) . . ?
O2A Er1 O8A 90.7(6) . . ?
O2A Er1 O10A 88.9(9) . . ?
O8A Er1 O7 96.1(5) . . ?
O8A Er1 O10A 78.5(8) . . ?
O5 Er2 O5 75.0(10) . 6_565 ?
O6 Er2 O5 129.1(5) 5_565 . ?
O6 Er2 O5 76.2(8) 2 . ?
O6 Er2 O5 129.1(5) 2 6_565 ?
O6 Er2 O5 76.2(8) 5_565 6_565 ?
O6 Er2 O6 91.2(10) 2 5_565 ?
O6 Er2 O9 86.1(6) 5_565 4 ?
O6 Er2 O9 136.2(6) 5_565 7 ?
O6 Er2 O9 86.1(6) 2 7 ?
O6 Er2 O9 136.2(6) 2 4 ?
O6 Er2 O9A 154.4(6) 5_565 7 ?
O6 Er2 O9A 154.4(6) 2 4 ?
O6 Er2 O9A 88.4(6) 2 7 ?
O6 Er2 O9A 88.4(6) 5_565 4 ?
O6 Er2 O5A 142.2(5) 2 6_565 ?
O6 Er2 O5A 84.0(6) 5_565 6_565 ?
O6 Er2 O6A 81.8(5) 2 5_565 ?
O6 Er2 O6A 81.8(5) 5_565 2 ?
O6 Er2 O6A 17.0(5) 5_565 5_565 ?
O6 Er2 O6A 17.0(5) 2 2 ?
O9 Er2 O5 135.8(6) 4 . ?
O9 Er2 O5 135.8(6) 7 6_565 ?
O9 Er2 O5 92.5(5) 7 . ?
O9 Er2 O5 92.5(5) 4 6_565 ?
O9 Er2 O9 67.1(7) 7 4 ?
O9 Er2 O9A 18.3(4) 4 4 ?
O9 Er2 O9A 76.7(5) 7 4 ?
O9 Er2 O9A 18.3(4) 7 7 ?
O9 Er2 O9A 76.7(5) 4 7 ?
O9 Er2 O5A 81.0(5) 4 6_565 ?
O9 Er2 O5A 122.4(5) 7 6_565 ?
O9 Er2 O6A 102.7(5) 7 2 ?
O9 Er2 O6A 148.2(5) 7 5_565 ?
O9 Er2 O6A 148.2(5) 4 2 ?
O9 Er2 O6A 102.7(5) 4 5_565 ?
O5A Er2 O5A 77.4(8) 6_565 . ?
C6 S1A C14A 87.9(10) . . ?
C7 S1 C14 88.1(9) . . ?
C8 S2A C11 86.8(4) . . ?
C9 S2 C11 86.5(4) . . ?
C2A S3A C4 89.9(7) . . ?
C2 S3 C5 88.4(8) . . ?
O10 S5 C18 101.2(15) . . ?
O10 S5 C19 104.3(12) . . ?
C18 S5 C19 94.9(14) . . ?
O11 S4 C20 103.9(14) . 6_565 ?
O11 S4 C20 103.9(14) . . ?
C20 S4 C20 100(2) . 6_565 ?
C15 O1 Er1 147(4) . 7_655 ?
C15 O2 Er1 153.7(19) . . ?
C12 O4 Er1 91.6(4) . 2_656 ?
C12 O3 Er1 91.8(4) . 2_656 ?
C1 O5 Er2 140.4(12) . . ?
C1 O6 Er2 137.9(13) . 5_565 ?
C16 O7 Er1 123.3(6) . . ?
C17 O8 Er1 135.4(12) . . ?
C17 O9 Er2 126.4(12) . 7 ?
S5 O10 Er1 139.0(18) . . ?
S4 O11 Er2 132(2) . . ?
C7 C13A H13A 121.3 . . ?
C14A C13A H13A 121.3 . . ?
C14A C13A C7 117.3(18) . . ?
C6 C13 H13 121.9 . . ?
C14 C13 H13 121.9 . . ?
C14 C13 C6 116(2) . . ?
C9 C10A H10A 120.0 . . ?
C11 C10A H10A 120.0 . . ?
C11 C10A C9 120.0(15) . . ?
C8 C10 H10 121.8 . . ?
C11 C10 H10 121.8 . . ?
C11 C10 C8 116.5(17) . . ?
C5 C3A H3A 120.7 . . ?
C2A C3A H3A 120.7 . . ?
C2A C3A C5 118.6(17) . . ?
C4 C3 H3 126.6 . . ?
C2 C3 H3 126.6 . . ?
C2 C3 C4 106.8(18) . . ?
C7 C6 S1A 118.3(7) . . ?
C7 C6 C13 101.8(12) . . ?
C7 C6 C5 121.1(7) . . ?
C5 C6 S1A 120.6(6) . . ?
C5 C6 C13 137.0(12) . . ?
C6 C7 S1 121.5(6) . . ?
C6 C7 C13A 103.4(9) . . ?
C6 C7 C8 119.0(8) . . ?
C8 C7 S1 119.5(6) . . ?
C8 C7 C13A 137.5(10) . . ?
C7 C8 S2A 120.2(6) . . ?
C7 C8 C10 137.3(11) . . ?
C9 C8 S2A 118.9(6) . . ?
C9 C8 C10 101.8(11) . . ?
C9 C8 C7 120.9(7) . . ?
C8 C9 S2 122.8(6) . . ?
C8 C9 C10A 101.7(10) . . ?
C8 C9 C4 119.5(7) . . ?
C4 C9 S2 117.7(7) . . ?
C4 C9 C10A 138.8(11) . . ?
C9 C4 S3A 120.0(7) . . ?
C9 C4 C3 137.5(11) . . ?
C5 C4 S3A 119.8(6) . . ?
C5 C4 C3 102.4(11) . . ?
C5 C4 C9 120.1(8) . . ?
C6 C5 S3 118.8(7) . . ?
C6 C5 C3A 140.1(12) . . ?
C6 C5 C4 119.3(7) . . ?
C4 C5 S3 121.9(7) . . ?
C4 C5 C3A 100.5(12) . . ?
C13 C14 S1 113(2) . . ?
C13 C14 C15 132(3) . . ?
C15 C14 S1 115(2) . . ?
O1 C15 C14 118.6(19) . . ?
O2 C15 O1 122.9(18) . . ?
O2 C15 C14 118.5(18) . . ?
C10A C11 S2A 112.6(10) . . ?
C10A C11 C12 129.6(10) . . ?
C10 C11 S2 112.3(11) . . ?
C10 C11 C12 130.2(11) . . ?
C12 C11 S2A 117.7(5) . . ?
C12 C11 S2 117.4(5) . . ?
O4 C12 Er1 60.6(4) . 2_656 ?
O4 C12 C11 119.1(6) . . ?
O3 C12 Er1 60.6(4) . 2_656 ?
O3 C12 O4 121.0(6) . . ?
O3 C12 C11 119.9(7) . . ?
C11 C12 Er1 175.3(5) . 2_656 ?
C3 C2 S3 120.5(15) . . ?
C3 C2 C1 122.0(19) . . ?
C1 C2 S3 117.5(15) . . ?
O5 C1 O6 130.4(15) . . ?
O5 C1 C2 118.9(17) . . ?
O6 C1 C2 110.6(16) . . ?
O7 C16 O7 123.3(12) . 2_756 ?
O7 C16 H16 118.3 2_756 . ?
O7 C16 H16 118.3 . . ?
O8 C17 H17 118.4 . . ?
O9 C17 O8 123.1(16) . . ?
O9 C17 H17 118.4 . . ?
S5 C18 H18A 109.5 . . ?
S5 C18 H18B 109.5 . . ?
S5 C18 H18C 109.5 . . ?
H18A C18 H18B 109.5 . . ?
H18A C18 H18C 109.5 . . ?
H18B C18 H18C 109.5 . . ?
S5 C19 H19A 109.5 . . ?
S5 C19 H19B 109.5 . . ?
S5 C19 H19C 109.5 . . ?
H19A C19 H19B 109.5 . . ?
H19A C19 H19C 109.5 . . ?
H19B C19 H19C 109.5 . . ?
S4 C20 H20A 109.5 . . ?
S4 C20 H20B 109.5 . . ?
S4 C20 H20C 109.5 . . ?
H20A C20 H20B 109.5 . . ?
H20A C20 H20C 109.5 . . ?
H20B C20 H20C 109.5 . . ?
C15A O2A Er1 170.0(14) . . ?
O1A C15A C14A 116.2(15) . . ?
O2A C15A O1A 125.2(15) . . ?
O2A C15A C14A 118.3(15) . . ?
C17A O8A Er1 136.6(13) . . ?
O8A C17A H17A 116.4 . . ?
O9A C17A O8A 127.2(18) . . ?
O9A C17A H17A 116.4 . . ?
C1A O5A Er2 121.4(10) . . ?
C3A C2A S3A 111.2(12) . . ?
C3A C2A C1A 132.6(17) . . ?
C1A C2A S3A 116.0(14) . . ?
O5A C1A O6A 123.3(13) . . ?
O5A C1A C2A 121.2(15) . . ?
O6A C1A C2A 115.4(16) . . ?
C13A C14A S1A 112.9(16) . . ?
C13A C14A C15A 131(3) . . ?
C15A C14A S1A 116(2) . . ?
O11A O11A Er2 71.9(10) 6_565 . ?

loop_
_geom_bond_atom_site_label_1
_geom_bond_atom_site_label_2
_geom_bond_distance
_geom_bond_site_symmetry_2
_geom_bond_publ_flag
Er1 O1 2.21(4) 7_655 ?
Er1 O2 2.168(12) . ?
Er1 O4 2.377(5) 2_656 ?
Er1 O3 2.376(5) 2_656 ?
Er1 O7 2.266(7) . ?
Er1 O8 2.240(11) . ?
Er1 O10 2.283(11) . ?
Er1 C12 2.727(7) 2_656 ?
Er1 O1A 2.31(3) 7_655 ?
Er1 O2A 2.196(10) . ?
Er1 O8A 2.225(10) . ?
Er1 O10A 2.280(11) . ?
Er2 O5 2.352(12) . ?
Er2 O5 2.352(12) 6_565 ?
Er2 O6 2.140(13) 2 ?
Er2 O6 2.140(13) 5_565 ?
Er2 O9 2.209(13) 7 ?
Er2 O9 2.209(13) 4 ?
Er2 O9A 2.298(14) 4 ?
Er2 O9A 2.298(14) 7 ?
Er2 O5A 2.287(9) . ?
Er2 O5A 2.287(9) 6_565 ?
Er2 O6A 2.310(11) 5_565 ?
Er2 O6A 2.310(11) 2 ?
S1A C6 1.709(9) . ?
S1A C14A 1.73(3) . ?
S1 C7 1.697(10) . ?
S1 C14 1.76(5) . ?
S2A C8 1.736(8) . ?
S2A C11 1.759(8) . ?
S2 C9 1.676(9) . ?
S2 C11 1.777(9) . ?
S3A C4 1.707(10) . ?
S3A C2A 1.666(18) . ?
S3 C5 1.710(9) . ?
S3 C2 1.57(2) . ?
S5 O10 1.42(2) . ?
S5 C18 1.781(17) . ?
S5 C19 1.825(16) . ?
S4 O11 1.46(3) . ?
S4 C20 1.815(18) . ?
S4 C20 1.815(18) 6_565 ?
O1 C15 1.262(16) . ?
O2 C15 1.260(15) . ?
O4 C12 1.273(9) . ?
O3 C12 1.264(9) . ?
O5 C1 1.19(2) . ?
O6 C1 1.29(2) . ?
O7 C16 1.252(9) . ?
O8 C17 1.277(14) . ?
O9 C17 1.233(16) . ?
C13A H13A 0.9300 . ?
C13A C7 1.46(2) . ?
C13A C14A 1.31(4) . ?
C13 H13 0.9300 . ?
C13 C6 1.53(3) . ?
C13 C14 1.34(4) . ?
C10A H10A 0.9300 . ?
C10A C9 1.477(18) . ?
C10A C11 1.25(2) . ?
C10 H10 0.9300 . ?
C10 C8 1.48(2) . ?
C10 C11 1.34(2) . ?
C3A H3A 0.9300 . ?
C3A C5 1.46(2) . ?
C3A C2A 1.38(3) . ?
C3 H3 0.9300 . ?
C3 C4 1.56(3) . ?
C3 C2 1.48(3) . ?
C6 C7 1.396(11) . ?
C6 C5 1.401(12) . ?
C7 C8 1.420(10) . ?
C8 C9 1.384(11) . ?
C9 C4 1.420(11) . ?
C4 C5 1.408(12) . ?
C14 C15 1.480(16) . ?
C11 C12 1.472(10) . ?
C2 C1 1.520(17) . ?
C16 H16 0.9300 . ?
C17 H17 0.9300 . ?
C18 H18A 0.9600 . ?
C18 H18B 0.9600 . ?
C18 H18C 0.9600 . ?
C19 H19A 0.9600 . ?
C19 H19B 0.9600 . ?
C19 H19C 0.9600 . ?
C20 H20A 0.9600 . ?
C20 H20B 0.9600 . ?
C20 H20C 0.9600 . ?
O1A C15A 1.263(14) . ?
O2A C15A 1.250(14) . ?
C15A C14A 1.484(15) . ?
O8A C17A 1.252(15) . ?
O9A C17A 1.241(17) . ?
C17A H17A 0.9300 . ?
O5A C1A 1.19(2) . ?
O6A C1A 1.304(18) . ?
C2A C1A 1.497(16) . ?
O11A O11A 1.50(9) 6_565 ?

loop_
_geom_torsion_atom_site_label_1
_geom_torsion_atom_site_label_2
_geom_torsion_atom_site_label_3
_geom_torsion_atom_site_label_4
_geom_torsion
_geom_torsion_site_symmetry_1
_geom_torsion_site_symmetry_2
_geom_torsion_site_symmetry_3
_geom_torsion_site_symmetry_4
_geom_torsion_publ_flag
Er1 O1 C15 O2 -73(7) 7_655 . . . ?
Er1 O1 C15 C14 104(4) 7_655 . . . ?
Er1 O2 C15 O1 53(7) . . . . ?
Er1 O2 C15 C14 -124(4) . . . . ?
Er1 O4 C12 O3 -5.3(8) 2_656 . . . ?
Er1 O4 C12 C11 174.6(6) 2_656 . . . ?
Er1 O3 C12 O4 5.3(8) 2_656 . . . ?
Er1 O3 C12 C11 -174.6(6) 2_656 . . . ?
Er1 O7 C16 O7 -166.1(5) . . . 2_756 ?
Er1 O8 C17 O9 -158.5(15) . . . . ?
Er1 O1A C15A O2A -66(4) 7_655 . . . ?
Er1 O1A C15A C14A 121(2) 7_655 . . . ?
Er1 O8A C17A O9A -139(2) . . . . ?
Er2 O5 C1 O6 5(4) . . . . ?
Er2 O5 C1 C2 -175(2) . . . . ?
Er2 O6 C1 O5 13(3) 5_565 . . . ?
Er2 O6 C1 C2 -166.7(19) 5_565 . . . ?
Er2 O9 C17 O8 -178.5(15) 7 . . . ?
Er2 O9A C17A O8A 158.6(18) 7 . . . ?
Er2 O5A C1A O6A 9(3) . . . . ?
Er2 O5A C1A C2A -169(2) . . . . ?
Er2 O6A C1A O5A 24(6) 5_565 . . . ?
Er2 O6A C1A C2A -158(4) 5_565 . . . ?
S1A C6 C7 C13A 2.0(11) . . . . ?
S1A C6 C7 C8 179.6(5) . . . . ?
S1A C6 C5 C3A 2(2) . . . . ?
S1A C6 C5 C4 -179.0(6) . . . . ?
S1 C7 C8 C10 -2.2(16) . . . . ?
S1 C7 C8 C9 -179.4(6) . . . . ?
S1 C14 C15 O1 -178(4) . . . . ?
S1 C14 C15 O2 -1(3) . . . . ?
S2A C8 C9 C10A -0.3(11) . . . . ?
S2A C8 C9 C4 -177.8(6) . . . . ?
S2A C11 C12 O4 -9.9(10) . . . . ?
S2A C11 C12 O3 170.1(6) . . . . ?
S2 C9 C4 C3 -1(2) . . . . ?
S2 C9 C4 C5 180.0(6) . . . . ?
S2 C11 C12 O4 169.5(6) . . . . ?
S2 C11 C12 O3 -10.6(10) . . . . ?
S3A C4 C5 C3A 1.8(12) . . . . ?
S3A C4 C5 C6 -177.5(6) . . . . ?
S3A C2A C1A O5A 3(3) . . . . ?
S3A C2A C1A O6A -174.6(18) . . . . ?
S3 C2 C1 O5 -177.6(18) . . . . ?
S3 C2 C1 O6 2(3) . . . . ?
C13A C7 C8 S2A -5.2(16) . . . . ?
C13A C7 C8 C9 176.5(14) . . . . ?
C13 C6 C7 S1 0.5(9) . . . . ?
C13 C6 C7 C8 -178.9(8) . . . . ?
C13 C6 C5 S3 -0.3(16) . . . . ?
C13 C6 C5 C4 178.6(11) . . . . ?
C13 C14 C15 O1 4(5) . . . . ?
C13 C14 C15 O2 -180(3) . . . . ?
C10A C9 C4 S3A 0.2(17) . . . . ?
C10A C9 C4 C5 -176.2(13) . . . . ?
C10A C11 C12 O4 166.1(13) . . . . ?
C10A C11 C12 O3 -13.9(16) . . . . ?
C10 C8 C9 S2 2.5(12) . . . . ?
C10 C8 C9 C4 -177.6(11) . . . . ?
C10 C11 C12 O4 -8.8(17) . . . . ?
C10 C11 C12 O3 171.2(14) . . . . ?
C3A C2A C1A O5A -172(3) . . . . ?
C3A C2A C1A O6A 11(4) . . . . ?
C3 C4 C5 S3 -1.9(14) . . . . ?
C3 C4 C5 C6 179.3(13) . . . . ?
C3 C2 C1 O5 5(3) . . . . ?
C3 C2 C1 O6 -175(2) . . . . ?
C6 S1A C14A C13A -3.0(19) . . . . ?
C6 S1A C14A C15A -178.2(19) . . . . ?
C6 C13 C14 S1 1(2) . . . . ?
C6 C13 C14 C15 179(2) . . . . ?
C6 C7 C8 S2A 178.2(5) . . . . ?
C6 C7 C8 C10 177.2(14) . . . . ?
C6 C7 C8 C9 0.0(10) . . . . ?
C7 S1 C14 C13 -0.5(16) . . . . ?
C7 S1 C14 C15 -179.0(19) . . . . ?
C7 C13A C14A S1A 5(3) . . . . ?
C7 C13A C14A C15A 179(2) . . . . ?
C7 C6 C5 S3 -177.2(6) . . . . ?
C7 C6 C5 C3A -177.4(16) . . . . ?
C7 C6 C5 C4 1.7(11) . . . . ?
C7 C8 C9 S2 -179.4(5) . . . . ?
C7 C8 C9 C10A 178.0(9) . . . . ?
C7 C8 C9 C4 0.5(11) . . . . ?
C8 S2A C11 C10A 0.9(11) . . . . ?
C8 S2A C11 C12 177.6(6) . . . . ?
C8 C10 C11 S2 -0.9(19) . . . . ?
C8 C10 C11 C12 177.4(9) . . . . ?
C8 C9 C4 S3A 176.5(6) . . . . ?
C8 C9 C4 C3 179.5(17) . . . . ?
C8 C9 C4 C5 0.1(11) . . . . ?
C9 S2 C11 C10 1.9(12) . . . . ?
C9 S2 C11 C12 -176.7(6) . . . . ?
C9 C10A C11 S2A -1.3(18) . . . . ?
C9 C10A C11 C12 -177.5(9) . . . . ?
C9 C4 C5 S3 177.7(7) . . . . ?
C9 C4 C5 C3A 178.2(12) . . . . ?
C9 C4 C5 C6 -1.2(11) . . . . ?
C4 S3A C2A C3A -1(2) . . . . ?
C4 S3A C2A C1A -177(2) . . . . ?
C4 C3 C2 S3 -2(3) . . . . ?
C4 C3 C2 C1 175(2) . . . . ?
C5 S3 C2 C3 1(2) . . . . ?
C5 S3 C2 C1 -176(2) . . . . ?
C5 C3A C2A S3A 2(3) . . . . ?
C5 C3A C2A C1A 177(3) . . . . ?
C5 C6 C7 S1 178.3(6) . . . . ?
C5 C6 C7 C13A -178.6(10) . . . . ?
C5 C6 C7 C8 -1.1(10) . . . . ?
C14 S1 C7 C6 0.0(11) . . . . ?
C14 S1 C7 C8 179.3(11) . . . . ?
C14 C13 C6 C7 -0.9(16) . . . . ?
C14 C13 C6 C5 -178.2(15) . . . . ?
C11 S2A C8 C7 -178.6(6) . . . . ?
C11 S2A C8 C9 -0.3(7) . . . . ?
C11 S2 C9 C8 -2.7(7) . . . . ?
C11 S2 C9 C4 177.4(7) . . . . ?
C11 C10A C9 C8 1.1(17) . . . . ?
C11 C10A C9 C4 177.8(11) . . . . ?
C11 C10 C8 C7 -178.4(9) . . . . ?
C11 C10 C8 C9 -0.8(18) . . . . ?
C2 S3 C5 C6 179.7(13) . . . . ?
C2 S3 C5 C4 0.8(13) . . . . ?
C2 C3 C4 C9 -177.3(15) . . . . ?
C2 C3 C4 C5 2(2) . . . . ?
C18 S5 O10 Er1 -113(2) . . . . ?
C19 S5 O10 Er1 149(2) . . . . ?
C20 S4 O11 Er2 128.1(13) 6_565 . . . ?
C20 S4 O11 Er2 -128.1(13) . . . . ?
O1A C15A C14A S1A -16(4) . . . . ?
O1A C15A C14A C13A 170(4) . . . . ?
O2A C15A C14A S1A 171(2) . . . . ?
O2A C15A C14A C13A -3(4) . . . . ?
C2A S3A C4 C9 -177.2(13) . . . . ?
C2A S3A C4 C5 -0.8(13) . . . . ?
C2A C3A C5 C6 176.8(18) . . . . ?
C2A C3A C5 C4 -2(2) . . . . ?
C14A S1A C6 C7 0.4(10) . . . . ?
C14A S1A C6 C5 -179.0(11) . . . . ?
C14A C13A C7 C6 -4(2) . . . . ?
C14A C13A C7 C8 178.7(16) . . . . ?

loop_
_platon_squeeze_void_nr
_platon_squeeze_void_average_x
_platon_squeeze_void_average_y
_platon_squeeze_void_average_z
_platon_squeeze_void_volume
_platon_squeeze_void_count_electrons
_platon_squeeze_void_content
1 -0.024 0.000 0.000 991 247 ' '
2 -0.008 0.500 0.500 990 247 ' '
3 0.042 0.361 0.976 7 0 ' '
4 0.042 0.639 0.976 7 0 ' '
5 0.458 0.139 0.524 7 0 ' '
6 0.458 0.861 0.524 7 0 ' '
7 0.546 0.139 0.474 6 0 ' '
8 0.546 0.861 0.474 6 0 ' '
9 0.954 0.361 0.026 6 0 ' '
10 0.954 0.639 0.026 6 0 ' '
